data_4519003
loop_
_publ_author_name
'Bhattacharya, Anwesha'
'Thirupathi, Annaram'
'Natarajan, Pradeep'
'Peruncheralathan, Saravanan'

_publ_section_title
;
 Chemoselective Ullmann Reaction of \a-Trisubstituted Thioamides:
 Synthesis of Novel 2-Iminobenzothiolanes.
;
_journal_issue 32
_journal_name_full 'ACS omega'
_journal_page_first 21169
_journal_page_last 21180
_journal_paper_doi 10.1021/acsomega.1c03410
_journal_volume 6
_journal_year 2021
_chemical_formula_moiety 'C16 H14 N2 O S'
_chemical_formula_sum 'C16 H14 N2 O S'
_chemical_formula_weight 282.37
_space_group_crystal_system triclinic
_space_group_IT_number 2
_space_group_name_Hall '-P 1'
_space_group_name_H-M_alt 'P -1'
_symmetry_Int_Tables_number 2
_atom_sites_solution_primary direct
_audit_creation_date 2021-02-17
_audit_creation_method
;
Olex2 1.2
(compiled 2017.08.10 svn.r3458 for OlexSys, GUI svn.r5381)
;
_cell_angle_alpha 96.180(2)
_cell_angle_beta 92.803(2)
_cell_angle_gamma 108.433(3)
_cell_formula_units_Z 2
_cell_length_a 6.4476(2)
_cell_length_b 9.4727(3)
_cell_length_c 12.1525(3)
_cell_measurement_reflns_used 9680
_cell_measurement_temperature 150.00(10)
_cell_measurement_theta_max 75.2110
_cell_measurement_theta_min 3.6850
_cell_volume 697.34(4)
_computing_cell_refinement 'CrysAlisPro 1.171.40.84a (Rigaku OD, 2020)'
_computing_data_collection 'CrysAlisPro 1.171.40.84a (Rigaku OD, 2020)'
_computing_data_reduction 'CrysAlisPro 1.171.40.84a (Rigaku OD, 2020)'
_computing_molecular_graphics 'Olex2 (Dolomanov et al., 2009)'
_computing_publication_material 'Olex2 (Dolomanov et al., 2009)'
_computing_structure_refinement 'olex2.refine (Bourhis et al., 2015)'
_computing_structure_solution 'SIR2004 (Burla et al., 2007)'
_diffrn_ambient_environment N~2~
_diffrn_ambient_temperature 150.00(10)
_diffrn_detector 'Image Plate'
_diffrn_detector_area_resol_mean 5.8140
_diffrn_detector_type 'Rigaku IP'
_diffrn_measured_fraction_theta_full 0.9816
_diffrn_measured_fraction_theta_max 0.9809
_diffrn_measurement_details
;
List of Runs (angles in degrees, time in seconds):

  # Type    Start    End  Width  t~exp~   \w     \q     \k     \f   Frames
--------------------------------------------------------------------------
  1  \w    -86.00  -6.00   0.50    0.38    --  -38.50 125.00 139.00  160
  2  \w   -102.00 -16.00   0.50    0.38    --  -38.50 146.00 -54.00  172
  3  \w     38.00 114.00   0.50    0.38    --   49.56-146.00-105.00  152
  4  \w     97.00 168.00   0.50    1.48    --  102.63 125.00 139.00  142
  5  \w     86.00 166.00   0.50    1.48    --  102.63 146.00 -54.00  160
  6  \w     38.00 112.00   0.50    1.48    --  102.63-125.00  61.00  148
  7  \w    -50.00  24.00   0.50    0.38    --  -38.50  57.00 -30.00  148
  8  \w    -42.00  28.00   0.50    0.38    --  -38.50  38.00 -90.00  140
  9  \w    -44.00  31.00   0.50    0.38    --  -38.50  19.00-120.00  150
 10  \w   -101.00 -27.00   0.50    0.38    --  -38.50 -57.00-120.00  148
 11  \w     28.00 101.00   0.50    0.38    --   49.56-125.00  61.00  146
 12  \w     38.00 107.00   0.50    1.48    --  102.63 -45.00   0.00  138
 13  \w     40.00 116.00   0.50    1.48    --  102.63 -61.00-150.00  152
 14  \w     98.00 167.00   0.50    1.48    --  102.63  45.00  60.00  138
 15  \w     35.00 106.00   0.50    1.48    --  102.63 -30.00 -90.00  142
 16  \w     90.00 165.00   0.50    1.48    --  102.63  61.00 -30.00  150
 17  \w     38.00 126.00   0.50    1.48    --  102.63 -77.00  30.00  176
 18  \w     98.00 167.00   0.50    1.48    --  102.63  45.00 -60.00  138
 19  \w     40.00 116.00   0.50    1.48    --  102.63 -61.00 -90.00  152
 20  \w     35.00 106.00   0.50    1.48    --  102.63 -30.00  30.00  142
 21  \w     90.00 165.00   0.50    1.48    --  102.63  61.00  30.00  150
 22  \w     97.00 168.00   0.50    1.48    --  102.63 125.00 -90.00  142
 23  \w     38.00 112.00   0.50    1.48    --  102.63-125.00 -30.00  148
 24  \w     90.00 165.00   0.50    1.48    --  102.63  61.00 -90.00  150
 25  \w     34.00 107.00   0.50    1.48    --  102.63 -94.00-150.00  146
 26  \w     38.00 112.00   0.50    1.48    --  102.63-125.00 150.00  148
 27  \w     35.00 106.00   0.50    1.48    --  102.63 -30.00 120.00  142
 28  \w     97.00 168.00   0.50    1.48    --  102.63 125.00 150.00  142
 29  \w     38.00 107.00   0.50    1.48    --  102.63 -45.00-180.00  138
 30  \w     39.00 128.00   0.50    1.48    --  102.63-146.00-105.00  178
 31  \w     38.00 107.00   0.50    0.38    --   49.56  57.00 150.00  138
;
_diffrn_measurement_device 'four-circle diffractometer'
_diffrn_measurement_device_type 'Rigaku R-AXIS SPIDER IP'
_diffrn_measurement_method '\w scans'
_diffrn_orient_matrix_type 'CrysAlisPro convention (1999,Acta A55,543-557)'
_diffrn_orient_matrix_UB_11 0.0232630000
_diffrn_orient_matrix_UB_12 0.1677653000
_diffrn_orient_matrix_UB_13 0.0219745000
_diffrn_orient_matrix_UB_21 -0.0372642000
_diffrn_orient_matrix_UB_22 0.0033208000
_diffrn_orient_matrix_UB_23 -0.1257520000
_diffrn_orient_matrix_UB_31 -0.2489905000
_diffrn_orient_matrix_UB_32 -0.0416560000
_diffrn_orient_matrix_UB_33 0.0094432000
_diffrn_radiation_monochromator graphite
_diffrn_radiation_probe x-ray
_diffrn_radiation_type 'Cu K\a'
_diffrn_radiation_wavelength 1.54184
_diffrn_reflns_av_R_equivalents 0.0461
_diffrn_reflns_av_unetI/netI 0.0422
_diffrn_reflns_limit_h_max 6
_diffrn_reflns_limit_h_min -8
_diffrn_reflns_limit_k_max 11
_diffrn_reflns_limit_k_min -11
_diffrn_reflns_limit_l_max 15
_diffrn_reflns_limit_l_min -15
_diffrn_reflns_number 10340
_diffrn_reflns_theta_full 75.4136
_diffrn_reflns_theta_max 75.41
_diffrn_reflns_theta_min 3.67
_diffrn_source 'sealed X-ray tube'
_diffrn_source_target Mo
_diffrn_source_type 'SuperNova (Cu) X-ray Source'
_exptl_absorpt_coefficient_mu 2.027
_exptl_absorpt_correction_T_max 1.00000
_exptl_absorpt_correction_T_min 0.74888
_exptl_absorpt_correction_type multi-scan
_exptl_absorpt_process_details
;
CrysAlisPro 1.171.40.84a (Rigaku Oxford Diffraction, 2020)
Empirical absorption correction using spherical harmonics,
implemented in SCALE3 ABSPACK scaling algorithm.
;
_exptl_crystal_colour clear
_exptl_crystal_colour_lustre clear
_exptl_crystal_density_diffrn 1.3447
_exptl_crystal_description needle
_exptl_crystal_F_000 297.4742
_exptl_crystal_preparation 'Slow diffusion method'
_exptl_crystal_recrystallization_method 'Sloww diffusion method'
_exptl_crystal_size_max 0.3
_exptl_crystal_size_mid 0.2
_exptl_crystal_size_min 0.2
_refine_diff_density_max 0.4761
_refine_diff_density_min -0.5019
_refine_diff_density_rms 0.1819
_refine_ls_d_res_high 0.7966
_refine_ls_d_res_low 12.0351
_refine_ls_extinction_expression Fc^*^=kFc[1+0.001xFc^2^\l^3^/sin(2\q)]^-1/4^
_refine_ls_goodness_of_fit_ref 1.0423
_refine_ls_hydrogen_treatment constr
_refine_ls_matrix_type full
_refine_ls_number_constraints 25
_refine_ls_number_parameters 183
_refine_ls_number_reflns 2827
_refine_ls_number_restraints 0
_refine_ls_restrained_S_all 1.0423
_refine_ls_R_factor_all 0.0421
_refine_ls_R_factor_gt 0.0385
_refine_ls_shift/su_max 0.0002
_refine_ls_shift/su_mean 0.0000
_refine_ls_structure_factor_coef Fsqd
_refine_ls_weighting_details 'w=1/[\s^2^(Fo^2^)+(0.0614P)^2^+0.3139P] where P=(Fo^2^+2Fc^2^)/3'
_refine_ls_weighting_scheme calc
_refine_ls_wR_factor_gt 0.1051
_refine_ls_wR_factor_ref 0.1054
_reflns_Friedel_coverage 0.0
_reflns_limit_h_max 8
_reflns_limit_h_min -8
_reflns_limit_k_max 11
_reflns_limit_k_min -11
_reflns_limit_l_max 15
_reflns_limit_l_min 0
_reflns_number_gt 2787
_reflns_number_total 2827
_reflns_threshold_expression I>=2u(I)
_cod_data_source_file ao1c03410_si_003.cif
_cod_data_source_block PERU-AW-126
_cod_database_code 4519003
_chemical_oxdiff_formula 'C34 H26 N2 O2 S2 '
_diffrn_oxdiff_digest_frames
;
01c173412983e03366fedadbc873a52d230461692dc
;
_reflns_odcompleteness_completeness 99.96
_reflns_odcompleteness_iscentric 1
_reflns_odcompleteness_theta 66.97
_olex2_refinement_description
;
1. Fixed Uiso
 At 1.2 times of:
  All C(H) groups, All N(H,H) groups
 At 1.5 times of:
  All C(H,H,H) groups
2.a Aromatic/amide H refined with riding coordinates:
 C12(H12), C7(H7), C16(H16), C14(H14), C4(H4), C6(H6), C15(H15), C5(H5),
 C13(H13)
2.b X=CH2 refined with riding coordinates:
 N18(H18a,H18b)
2.c Idealised Me refined as rotating group:
 C20(H20a,H20b,H20c)
;
_olex2_submission_original_sample_id Peru_AW_126
_olex2_submission_special_instructions 'No special instructions were received'
_oxdiff_exptl_absorpt_empirical_details
;
Empirical correction (ABSPACK) includes:
- Absorption correction using spherical harmonics
- Frame scaling
;
_oxdiff_exptl_absorpt_empirical_full_max 1.725
_oxdiff_exptl_absorpt_empirical_full_min 0.610

loop_
_space_group_symop_id
_space_group_symop_operation_xyz
1 x,y,z
2 -x,-y,-z

loop_
_atom_site_label
_atom_site_type_symbol
_atom_site_fract_x
_atom_site_fract_y
_atom_site_fract_z
_atom_site_U_iso_or_equiv
_atom_site_adp_type
_atom_site_occupancy
_atom_site_refinement_flags_posn
S9 S 0.53089(6) 0.66201(4) 0.13451(3) 0.02569(15) Uani 1.000000 .
O19 O 0.71700(19) 0.98598(12) 0.41539(9) 0.0306(3) Uani 1.000000 .
N10 N 0.3616(2) 0.53316(14) 0.31581(10) 0.0250(3) Uani 1.000000 .
N18 N 0.4857(2) 0.79628(15) 0.49050(11) 0.0304(3) Uani 1.000000 .
H18a H 0.4378(2) 0.85749(15) 0.53401(11) 0.0365(4) Uiso 1.000000 R
H18b H 0.4333(2) 0.69884(15) 0.49233(11) 0.0365(4) Uiso 1.000000 R
C3 C 0.8810(2) 0.80864(16) 0.27377(11) 0.0223(3) Uani 1.000000 .
C8 C 0.8066(2) 0.77734(16) 0.16153(12) 0.0232(3) Uani 1.000000 .
C2 C 0.7148(2) 0.73368(16) 0.35059(11) 0.0218(3) Uani 1.000000 .
C1 C 0.5143(2) 0.62892(15) 0.27563(11) 0.0221(3) Uani 1.000000 .
C17 C 0.6380(2) 0.85129(16) 0.42161(11) 0.0230(3) Uani 1.000000 .
C11 C 0.1661(2) 0.44200(16) 0.25175(12) 0.0240(3) Uani 1.000000 .
C12 C 0.0500(2) 0.49890(17) 0.17822(13) 0.0268(3) Uani 1.000000 .
H12 H 0.1074(2) 0.60050(17) 0.16506(13) 0.0321(4) Uiso 1.000000 R
C7 C 0.9434(3) 0.83239(18) 0.08016(12) 0.0279(3) Uani 1.000000 .
H7 H 0.8912(3) 0.80979(18) 0.00374(12) 0.0334(4) Uiso 1.000000 R
C16 C 0.0806(3) 0.29265(17) 0.27031(12) 0.0291(3) Uani 1.000000 .
H16 H 0.1590(3) 0.25310(17) 0.32024(12) 0.0350(4) Uiso 1.000000 R
C14 C -0.2349(3) 0.25931(19) 0.14397(14) 0.0324(4) Uani 1.000000 .
H14 H -0.3730(3) 0.19753(19) 0.10814(14) 0.0389(4) Uiso 1.000000 R
C4 C 1.0956(2) 0.89814(17) 0.30580(13) 0.0263(3) Uani 1.000000 .
H4 H 1.1477(2) 0.92086(17) 0.38222(13) 0.0315(4) Uiso 1.000000 R
C20 C 0.8074(3) 0.64335(18) 0.42642(12) 0.0278(3) Uani 1.000000 .
H20a H 0.8561(19) 0.5701(9) 0.38065(13) 0.0418(5) Uiso 1.000000 GR
H20b H 0.9321(13) 0.7119(2) 0.4753(7) 0.0418(5) Uiso 1.000000 GR
H20c H 0.6929(6) 0.5906(11) 0.4715(7) 0.0418(5) Uiso 1.000000 GR
C6 C 1.1583(3) 0.92126(18) 0.11357(13) 0.0301(3) Uani 1.000000 .
H6 H 1.2546(3) 0.95979(18) 0.05927(13) 0.0361(4) Uiso 1.000000 R
C15 C -0.1189(3) 0.20163(18) 0.21591(14) 0.0339(4) Uani 1.000000 .
H15 H -0.1761(3) 0.09960(18) 0.22806(14) 0.0407(4) Uiso 1.000000 R
C5 C 1.2346(3) 0.95462(18) 0.22532(14) 0.0301(3) Uani 1.000000 .
H5 H 1.3818(3) 1.01610(18) 0.24691(14) 0.0361(4) Uiso 1.000000 R
C13 C -0.1491(3) 0.40744(18) 0.12428(13) 0.0300(3) Uani 1.000000 .
H13 H -0.2272(3) 0.44626(18) 0.07366(13) 0.0360(4) Uiso 1.000000 R

loop_
_atom_site_aniso_label
_atom_site_aniso_U_11
_atom_site_aniso_U_22
_atom_site_aniso_U_33
_atom_site_aniso_U_12
_atom_site_aniso_U_13
_atom_site_aniso_U_23
S9 0.0236(2) 0.0347(2) 0.0174(2) 0.00745(15) 0.00097(13) 0.00355(14)
O19 0.0357(6) 0.0256(5) 0.0301(6) 0.0086(4) 0.0106(4) 0.0022(4)
N10 0.0280(6) 0.0235(6) 0.0215(6) 0.0060(5) 0.0024(5) 0.0023(5)
N18 0.0333(7) 0.0262(6) 0.0308(7) 0.0075(5) 0.0139(5) 0.0012(5)
C3 0.0248(7) 0.0239(7) 0.0200(7) 0.0103(5) 0.0042(5) 0.0031(5)
C8 0.0240(7) 0.0267(7) 0.0209(7) 0.0105(6) 0.0031(5) 0.0038(5)
C2 0.0233(7) 0.0242(7) 0.0177(6) 0.0076(5) 0.0023(5) 0.0019(5)
C1 0.0253(7) 0.0227(6) 0.0191(6) 0.0096(5) 0.0016(5) 0.0009(5)
C17 0.0240(7) 0.0267(7) 0.0171(6) 0.0076(6) 0.0004(5) 0.0000(5)
C11 0.0262(7) 0.0236(7) 0.0197(7) 0.0051(6) 0.0054(5) -0.0000(5)
C12 0.0265(7) 0.0236(7) 0.0289(7) 0.0063(6) 0.0042(6) 0.0028(6)
C7 0.0311(8) 0.0338(8) 0.0209(7) 0.0120(6) 0.0059(6) 0.0068(6)
C16 0.0357(8) 0.0268(7) 0.0224(7) 0.0058(6) 0.0044(6) 0.0052(6)
C14 0.0268(8) 0.0329(8) 0.0299(8) 0.0012(6) 0.0036(6) -0.0031(6)
C4 0.0254(7) 0.0290(7) 0.0232(7) 0.0080(6) 0.0016(5) 0.0010(6)
C20 0.0292(8) 0.0359(8) 0.0212(7) 0.0131(6) 0.0026(6) 0.0080(6)
C6 0.0304(8) 0.0329(8) 0.0287(8) 0.0101(6) 0.0113(6) 0.0086(6)
C15 0.0395(9) 0.0246(7) 0.0310(8) 0.0007(6) 0.0073(7) 0.0032(6)
C5 0.0250(7) 0.0315(8) 0.0323(8) 0.0071(6) 0.0053(6) 0.0033(6)
C13 0.0264(8) 0.0341(8) 0.0289(8) 0.0098(6) 0.0026(6) 0.0011(6)

loop_
_atom_type_symbol
_atom_type_scat_dispersion_real
_atom_type_scat_dispersion_imag
_atom_type_scat_Cromer_Mann_a1
_atom_type_scat_Cromer_Mann_a2
_atom_type_scat_Cromer_Mann_a3
_atom_type_scat_Cromer_Mann_a4
_atom_type_scat_Cromer_Mann_b1
_atom_type_scat_Cromer_Mann_b2
_atom_type_scat_Cromer_Mann_b3
_atom_type_scat_Cromer_Mann_b4
_atom_type_scat_Cromer_Mann_c
_atom_type_scat_source
_atom_type_scat_dispersion_source
H 0.00000 0.00000 0.49300 0.32291 0.14019 0.04081 10.51090 26.12570 3.14236 57.79970 0.0030380000826 'International Tables Volume C Table 6.1.1.4 (pp. 500-502)' 'Henke, Gullikson and Davis, At. Data and Nucl. Data Tables, 1993, 54, 2'
C 0.01920 0.00962 2.31000 1.02000 1.58860 0.86500 20.84390 10.20750 0.56870 51.65120 0.215599998832 'International Tables Volume C Table 6.1.1.4 (pp. 500-502)' 'Henke, Gullikson and Davis, At. Data and Nucl. Data Tables, 1993, 54, 2'
S 0.33537 0.55136 6.90530 5.20340 1.43790 1.58630 1.46790 22.21510 0.25360 56.17200 0.866900026798 'International Tables Volume C Table 6.1.1.4 (pp. 500-502)' 'Henke, Gullikson and Davis, At. Data and Nucl. Data Tables, 1993, 54, 2'
O 0.05239 0.03377 3.04850 2.28680 1.54630 0.86700 13.27710 5.70110 0.32390 32.90890 0.250800013542 'International Tables Volume C Table 6.1.1.4 (pp. 500-502)' 'Henke, Gullikson and Davis, At. Data and Nucl. Data Tables, 1993, 54, 2'
N 0.03256 0.01839 12.21260 3.13220 2.01250 1.16630 0.00570 9.89330 28.99750 0.58260 -11.5290002823 'International Tables Volume C Table 6.1.1.4 (pp. 500-502)' 'Henke, Gullikson and Davis, At. Data and Nucl. Data Tables, 1993, 54, 2'

loop_
_geom_angle_atom_site_label_1
_geom_angle_atom_site_label_2
_geom_angle_atom_site_label_3
_geom_angle
_geom_angle_site_symmetry_1
_geom_angle_site_symmetry_3
_geom_angle_publ_flag
C1 S9 C8 91.73(7) . . ?
C11 N10 C1 122.86(13) . . ?
H18b N18 H18a 120.0 . . ?
C17 N18 H18a 120.0 . . ?
C17 N18 H18b 120.0 . . ?
C2 C3 C8 114.78(12) . . ?
C4 C3 C8 119.48(13) . . ?
C4 C3 C2 125.69(13) . . ?
C3 C8 S9 113.95(11) . . ?
C7 C8 S9 124.46(12) . . ?
C7 C8 C3 121.59(14) . . ?
C1 C2 C3 106.35(11) . . ?
C17 C2 C3 110.79(11) . . ?
C17 C2 C1 107.46(11) . . ?
C20 C2 C3 111.41(12) . . ?
C20 C2 C1 110.37(12) . . ?
C20 C2 C17 110.31(11) . . ?
N10 C1 S9 127.34(11) . . ?
C2 C1 S9 111.86(10) . . ?
C2 C1 N10 120.81(13) . . ?
N18 C17 O19 122.93(13) . . ?
C2 C17 O19 121.30(13) . . ?
C2 C17 N18 115.75(12) . . ?
C12 C11 N10 122.52(13) . . ?
C16 C11 N10 117.79(13) . . ?
C16 C11 C12 119.51(14) . . ?
H12 C12 C11 119.96(8) . . ?
C13 C12 C11 120.08(14) . . ?
C13 C12 H12 119.96(9) . . ?
H7 C7 C8 120.89(9) . . ?
C6 C7 C8 118.22(14) . . ?
C6 C7 H7 120.89(9) . . ?
H16 C16 C11 119.96(9) . . ?
C15 C16 C11 120.08(15) . . ?
C15 C16 H16 119.96(10) . . ?
C15 C14 H14 120.03(9) . . ?
C13 C14 H14 120.03(10) . . ?
C13 C14 C15 119.94(15) . . ?
H4 C4 C3 120.18(9) . . ?
C5 C4 C3 119.64(14) . . ?
C5 C4 H4 120.18(9) . . ?
H20a C20 C2 109.5 . . ?
H20b C20 C2 109.5 . . ?
H20b C20 H20a 109.5 . . ?
H20c C20 C2 109.5 . . ?
H20c C20 H20a 109.5 . . ?
H20c C20 H20b 109.5 . . ?
H6 C6 C7 119.54(9) . . ?
C5 C6 C7 120.91(14) . . ?
C5 C6 H6 119.54(9) . . ?
C14 C15 C16 120.14(15) . . ?
H15 C15 C16 119.93(10) . . ?
H15 C15 C14 119.93(9) . . ?
C6 C5 C4 120.15(14) . . ?
H5 C5 C4 119.92(9) . . ?
H5 C5 C6 119.92(9) . . ?
C14 C13 C12 120.23(15) . . ?
H13 C13 C12 119.89(9) . . ?
H13 C13 C14 119.89(10) . . ?

loop_
_geom_bond_atom_site_label_1
_geom_bond_atom_site_label_2
_geom_bond_distance
_geom_bond_site_symmetry_2
_geom_bond_publ_flag
S9 C8 1.7604(15) . ?
S9 C1 1.7786(14) . ?
O19 C17 1.2274(18) . ?
N10 C1 1.2680(19) . ?
N10 C11 1.4183(19) . ?
N18 H18a 0.8800 . ?
N18 H18b 0.8800 . ?
N18 C17 1.3368(19) . ?
C3 C8 1.392(2) . ?
C3 C2 1.5109(19) . ?
C3 C4 1.386(2) . ?
C8 C7 1.390(2) . ?
C2 C1 1.5378(19) . ?
C2 C17 1.5542(19) . ?
C2 C20 1.5416(19) . ?
C11 C12 1.394(2) . ?
C11 C16 1.394(2) . ?
C12 H12 0.9500 . ?
C12 C13 1.386(2) . ?
C7 H7 0.9500 . ?
C7 C6 1.388(2) . ?
C16 H16 0.9500 . ?
C16 C15 1.389(2) . ?
C14 H14 0.9500 . ?
C14 C15 1.385(3) . ?
C14 C13 1.388(2) . ?
C4 H4 0.9500 . ?
C4 C5 1.393(2) . ?
C20 H20a 0.9800 . ?
C20 H20b 0.9800 . ?
C20 H20c 0.9800 . ?
C6 H6 0.9500 . ?
C6 C5 1.389(2) . ?
C15 H15 0.9500 . ?
C5 H5 0.9500 . ?
C13 H13 0.9500 . ?
